data_9005264
loop_
_publ_author_name
'Kimata, M.'
'Shimizu, M.'
'Saito, S.'

_publ_section_title
;
 High-temperature crystal structure of sanidine
 Part II. The crystal structure of sanidine at 935 C
 Sample: T = 23 C, feldspar
;
_journal_name_full 'European Journal of Mineralogy'
_journal_page_first 15
_journal_page_last 24
_journal_volume 8
_journal_year 1996
_chemical_formula_sum 'Al Ba0.014 Fe0.003 K0.789 Na0.16 O8 Si3'
_chemical_name_mineral Sanidine
_space_group_IT_number 12
_symmetry_space_group_name_Hall '-C 2y'
_symmetry_space_group_name_H-M 'C 1 2/m 1'
_cell_angle_alpha 90
_cell_angle_beta 116.00
_cell_angle_gamma 90
_cell_formula_units_Z 4
_cell_length_a 8.531
_cell_length_b 13.007
_cell_length_c 7.179
_cell_volume 715.981
_database_code_amcsd 0006610
_diffrn_ambient_temperature 296.15
_exptl_crystal_density_diffrn 2.559
_cod_original_formula_sum 'K.789 Na.16 Ba.014 Fe.003 (Al Si3) O8'
_cod_database_code 9005264

loop_
_space_group_symop_operation_xyz
x,y,z
1/2+x,1/2+y,z
x,-y,z
1/2+x,1/2-y,z
-x,y,-z
1/2-x,1/2+y,-z
-x,-y,-z
1/2-x,1/2-y,-z

loop_
_atom_site_aniso_label
_atom_site_aniso_U_11
_atom_site_aniso_U_22
_atom_site_aniso_U_33
_atom_site_aniso_U_12
_atom_site_aniso_U_13
_atom_site_aniso_U_23
K 0.02889 0.06128 0.04334 0.00000 0.01148 0.00000
Na 0.02889 0.06128 0.04334 0.00000 0.01148 0.00000
Ba 0.02889 0.06128 0.04334 0.00000 0.01148 0.00000
Fe 0.02889 0.06128 0.04334 0.00000 0.01148 0.00000
AlT1 0.01921 0.01748 0.01101 -0.00318 0.00769 -0.00064
SiT1 0.01921 0.01748 0.01101 -0.00318 0.00769 -0.00064
AlT2 0.01808 0.01397 0.01308 -0.00020 0.00662 0.00021
SiT2 0.01808 0.01397 0.01308 -0.00020 0.00662 0.00021
OA1 0.03789 0.02580 0.01905 0.00000 0.01529 0.00000
OA2 0.03235 0.01568 0.02771 0.00000 0.00920 0.00000
OB 0.02719 0.03231 0.02961 -0.00399 0.01577 0.00179
OC 0.02344 0.02014 0.02434 -0.00141 0.00975 -0.00051
OD 0.02749 0.02537 0.01666 0.00111 0.00571 0.00085

loop_
_atom_site_label
_atom_site_fract_x
_atom_site_fract_y
_atom_site_fract_z
_atom_site_occupancy
_atom_site_U_iso_or_equiv
_atom_site_type_symbol
_atom_site_attached_hydrogens
K 0.28070 0.00000 0.13630 0.78900 0.04606 K 0
Na 0.28070 0.00000 0.13630 0.16000 0.04606 Na 0
Ba 0.28070 0.00000 0.13630 0.01400 0.04606 Ba 0
Fe 0.28070 0.00000 0.13630 0.00300 0.04606 Fe 0
AlT1 0.00850 0.18190 0.22350 0.28000 0.01551 Al 0
SiT1 0.00850 0.18190 0.22350 0.72000 0.01551 Si 0
AlT2 0.70230 0.11690 0.34360 0.22000 0.01511 Al 0
SiT2 0.70230 0.11690 0.34360 0.78000 0.01511 Si 0
OA1 0.00000 0.14290 0.00000 1.00000 0.02657 O 0
OA2 0.62250 0.00000 0.28510 1.00000 0.02669 O 0
OB 0.82620 0.14060 0.22620 1.00000 0.02851 O 0
OC 0.02770 0.30720 0.25470 1.00000 0.02290 O 0
OD 0.18440 0.12520 0.40490 1.00000 0.02461 O 0

loop_
_cod_changelog_entry_id
_cod_changelog_entry_author
_cod_changelog_entry_date
_cod_changelog_entry_text
1
;cod-tools version 3.8.0
Id: cif_guess_AMCSD_atom_types 9581 2023-05-17 12:35:41Z saulius
;
2023-05-23T09:14:35+03:00
;Derived atom types and hydrogen counts
from atom names that follow the AMCSD naming convention
(Wat == water, O-H == hydroxyl).
;

loop_
_cod_related_entry_id
_cod_related_entry_database
_cod_related_entry_code
1 AMCSD 0006610
